data_2021769
loop_
_publ_author_name
'Marandi, Farzin'
'Moeini, Keyvan'
'Krautscheid, Harald'

_publ_section_title
;
 Coordination of a triazine ligand with Cu^II^ and Ag^I^ investigated by
 spectral, structural, theoretical and docking studies
;
_journal_coeditor_code LF3098
_journal_issue 10
_journal_name_full 'Acta Crystallographica Section C'
_journal_page_first
;
;
_journal_paper_doi 10.1107/S2053229619011719
_journal_volume 75
_journal_year 2019
_chemical_formula_iupac '[Cu (N O3)2 (C14 H10 N4) (C2 H6 O)]'
_chemical_formula_sum 'C16 H16 Cu N6 O7'
_chemical_formula_weight 467.89
_chemical_name_systematic
(Ethanol-\k<i>O</i>)bis(nitrato-\k<i>O</i>)[5-phenyl-3-(pyridin-2-yl-\k<i>N</i>)-1,2,4-triazine-\k<i>N</i>^2^]copper(II)
_space_group_crystal_system monoclinic
_space_group_IT_number 14
_space_group_name_Hall '-P 2yn'
_space_group_name_H-M_alt 'P 1 21/n 1'
_symmetry_space_group_name_Hall '-P 2yn'
_symmetry_space_group_name_H-M 'P 1 21/n 1'
_atom_sites_solution_hydrogens mixed
_atom_sites_solution_primary direct
_atom_sites_solution_secondary difmap
_audit_creation_method SHELXL-2014/7
_cell_angle_alpha 90
_cell_angle_beta 110.904(2)
_cell_angle_gamma 90
_cell_formula_units_Z 4
_cell_length_a 18.8929(4)
_cell_length_b 12.8744(2)
_cell_length_c 8.4047(2)
_cell_measurement_reflns_used 20318
_cell_measurement_temperature 180(2)
_cell_measurement_theta_max 70.7
_cell_measurement_theta_min 4.2
_cell_volume 1909.76(7)
_computing_cell_refinement
;
X-AREA (Stoe & Cie, 2016)
;
_computing_data_collection
;
X-AREA (Stoe & Cie, 2016)
;
_computing_data_reduction
;
X-AREA (Stoe & Cie, 2016)
;
_computing_molecular_graphics
;
ORTEP-3 (Farrugia, 2012), ORTEPIII (Burnett & Johnson, 1996) and
DIAMOND
(Bergerhoff <i>et al.</i>, 1996)
;
_computing_publication_material
;
SHELXL2014 (Sheldrick, 2015)
;
_computing_structure_refinement
;
SHELXL2014 (Sheldrick, 2015)
;
_computing_structure_solution
;
SHELXS97 (Sheldrick, 2008)
;
_diffrn_ambient_temperature 180(2)
_diffrn_measured_fraction_theta_full 0.992
_diffrn_measured_fraction_theta_max 0.980
_diffrn_measurement_device_type 'Stoe Stadivari'
_diffrn_measurement_method 'omega scans'
_diffrn_radiation_type CuK\a
_diffrn_radiation_wavelength 1.54186
_diffrn_reflns_av_R_equivalents 0.0124
_diffrn_reflns_av_unetI/netI 0.0062
_diffrn_reflns_limit_h_max 22
_diffrn_reflns_limit_h_min -22
_diffrn_reflns_limit_k_max 11
_diffrn_reflns_limit_k_min -15
_diffrn_reflns_limit_l_max 10
_diffrn_reflns_limit_l_min -9
_diffrn_reflns_number 22502
_diffrn_reflns_theta_full 67.686
_diffrn_reflns_theta_max 70.200
_diffrn_reflns_theta_min 4.251
_diffrn_source 'GeniX 3D HF Cu'
_diffrn_standards_decay_% 0
_diffrn_standards_interval_time 0
_diffrn_standards_number 0
_exptl_absorpt_coefficient_mu 2.112
_exptl_absorpt_correction_T_max 0.9093
_exptl_absorpt_correction_T_min 0.4425
_exptl_absorpt_correction_type multi-scan
_exptl_absorpt_process_details
;
(<i>LANA</i>; Koziskova <i>et al.</i>,  2016)
;
_exptl_crystal_colour green
_exptl_crystal_density_diffrn 1.627
_exptl_crystal_description block
_exptl_crystal_F_000 956
_exptl_crystal_size_max 0.250
_exptl_crystal_size_mid 0.180
_exptl_crystal_size_min 0.130
_refine_diff_density_max 0.586
_refine_diff_density_min -0.328
_refine_ls_extinction_coef 0.00030(8)
_refine_ls_extinction_expression Fc^*^=kFc[1+0.001xFc^2^\l^3^/sin(2\q)]^-1/4^
_refine_ls_extinction_method
;
SHELXL2014 (Sheldrick, 2015)
;
_refine_ls_goodness_of_fit_ref 1.120
_refine_ls_hydrogen_treatment mixed
_refine_ls_matrix_type full
_refine_ls_number_parameters 277
_refine_ls_number_reflns 3564
_refine_ls_number_restraints 0
_refine_ls_restrained_S_all 1.120
_refine_ls_R_factor_all 0.0278
_refine_ls_R_factor_gt 0.0275
_refine_ls_shift/su_max 0.001
_refine_ls_shift/su_mean 0.000
_refine_ls_structure_factor_coef Fsqd
_refine_ls_weighting_details 'w=1/[\s^2^(Fo^2^)+(0.0346P)^2^+1.5566P] where P=(Fo^2^+2Fc^2^)/3'
_refine_ls_weighting_scheme calc
_refine_ls_wR_factor_gt 0.0776
_refine_ls_wR_factor_ref 0.0778
_reflns_number_gt 3519
_reflns_number_total 3564
_reflns_threshold_expression 'I > 2\s(I)'
_cod_data_source_file lf3098sup1.cif
_cod_data_source_block sv0120
_cod_database_code 2021769
_shelx_space_group_comment
;
The symmetry employed for this shelxl refinement is uniquely defined
by the following loop, which should always be used as a source of
symmetry information in preference to the above space-group names.
They are only intended as comments.
;
_shelx_estimated_absorpt_t_min 0.620
_shelx_estimated_absorpt_t_max 0.771

loop_
_space_group_symop_operation_xyz
'x, y, z'
'-x+1/2, y+1/2, -z+1/2'
'-x, -y, -z'
'x-1/2, -y-1/2, z-1/2'

loop_
_atom_site_type_symbol
_atom_site_label
_atom_site_fract_x
_atom_site_fract_y
_atom_site_fract_z
_atom_site_U_iso_or_equiv
_atom_site_adp_type
_atom_site_calc_flag
_atom_site_occupancy
C C1 0.64705(11) 0.81082(15) 0.0835(2) 0.0286(4) Uani d 1
H H1 0.6909 0.8482 0.0869 0.034 Uiso calc 1
C C2 0.57648(12) 0.84640(15) -0.0205(3) 0.0317(4) Uani d 1
H H2 0.5720 0.9076 -0.0866 0.038 Uiso calc 1
C C3 0.51282(11) 0.79177(16) -0.0267(3) 0.0329(4) Uani d 1
H H3 0.4639 0.8154 -0.0961 0.040 Uiso calc 1
C C4 0.52086(10) 0.70195(15) 0.0695(2) 0.0291(4) Uani d 1
H H4 0.4779 0.6622 0.0653 0.035 Uiso calc 1
C C5 0.59277(10) 0.67196(13) 0.1714(2) 0.0230(4) Uani d 1
C C6 0.60741(10) 0.57897(14) 0.2810(2) 0.0224(3) Uani d 1
C C7 0.64396(11) 0.41872(15) 0.4815(3) 0.0299(4) Uani d 1
H H7A 0.6562 0.3600 0.5547 0.036 Uiso calc 1
C C8 0.56656(10) 0.43869(14) 0.3853(2) 0.0237(4) Uani d 1
C C9 0.50393(10) 0.37283(14) 0.3911(2) 0.0244(4) Uani d 1
C C10 0.51667(11) 0.28573(15) 0.4968(2) 0.0293(4) Uani d 1
H H10 0.5668 0.2679 0.5678 0.035 Uiso calc 1
C C11 0.45628(12) 0.22534(16) 0.4981(3) 0.0353(4) Uani d 1
H H11 0.4653 0.1658 0.5693 0.042 Uiso calc 1
C C12 0.38287(12) 0.25100(17) 0.3963(3) 0.0362(5) Uani d 1
H H12 0.3416 0.2095 0.3984 0.043 Uiso calc 1
C C13 0.36978(11) 0.33728(16) 0.2916(3) 0.0339(4) Uani d 1
H H13 0.3194 0.3550 0.2220 0.041 Uiso calc 1
C C14 0.42953(11) 0.39788(15) 0.2877(2) 0.0289(4) Uani d 1
H H14 0.4201 0.4566 0.2147 0.035 Uiso calc 1
N N1 0.65537(8) 0.72544(12) 0.17933(19) 0.0241(3) Uani d 1
N N2 0.68028(8) 0.56070(12) 0.37041(19) 0.0240(3) Uani d 1
N N3 0.69957(9) 0.47768(12) 0.4742(2) 0.0290(3) Uani d 1
N N4 0.54949(8) 0.52139(12) 0.28343(19) 0.0237(3) Uani d 1
Cu Cu1 0.75252(2) 0.66284(2) 0.33301(3) 0.02318(10) Uani d 1
N N5 0.81044(9) 0.86450(12) 0.4174(2) 0.0270(3) Uani d 1
O O1 0.81917(7) 0.78373(10) 0.33616(17) 0.0283(3) Uani d 1
O O2 0.85819(8) 0.93415(11) 0.4465(2) 0.0392(3) Uani d 1
O O3 0.75443(8) 0.87134(12) 0.4600(2) 0.0403(4) Uani d 1
N N6 0.85967(9) 0.61392(13) 0.6347(2) 0.0317(4) Uani d 1
O O4 0.84207(7) 0.58606(10) 0.47811(16) 0.0274(3) Uani d 1
O O5 0.91350(9) 0.57154(14) 0.7429(2) 0.0512(4) Uani d 1
O O6 0.82087(10) 0.68236(13) 0.66779(19) 0.0449(4) Uani d 1
O O7 0.77363(8) 0.59575(12) 0.10796(18) 0.0296(3) Uani d 1
H H7 0.7575(15) 0.545(2) 0.078(3) 0.038(7) Uiso d 1
C C15 0.84188(12) 0.61248(18) 0.0730(3) 0.0364(5) Uani d 1
H H15A 0.8649 0.6792 0.1246 0.044 Uiso calc 1
H H15B 0.8289 0.6179 -0.0516 0.044 Uiso calc 1
C C16 0.89888(12) 0.52694(18) 0.1408(3) 0.0449(5) Uani d 1
H H16A 0.8772 0.4611 0.0868 0.067 Uiso calc 1
H H16B 0.9121 0.5213 0.2644 0.067 Uiso calc 1
H H16C 0.9445 0.5427 0.1156 0.067 Uiso calc 1

loop_
_atom_site_aniso_label
_atom_site_aniso_U_11
_atom_site_aniso_U_22
_atom_site_aniso_U_33
_atom_site_aniso_U_12
_atom_site_aniso_U_13
_atom_site_aniso_U_23
C1 0.0276(9) 0.0241(9) 0.0322(10) -0.0040(7) 0.0085(8) 0.0041(7)
C2 0.0354(11) 0.0248(9) 0.0311(10) 0.0002(8) 0.0072(8) 0.0067(7)
C3 0.0261(10) 0.0327(10) 0.0344(10) 0.0026(8) 0.0039(8) 0.0080(8)
C4 0.0211(9) 0.0303(10) 0.0333(10) -0.0004(7) 0.0066(7) 0.0051(8)
C5 0.0225(8) 0.0213(9) 0.0255(9) -0.0006(7) 0.0088(7) 0.0005(7)
C6 0.0208(8) 0.0223(9) 0.0245(8) 0.0014(7) 0.0086(7) 0.0003(7)
C7 0.0273(9) 0.0247(9) 0.0363(10) 0.0021(7) 0.0095(8) 0.0084(8)
C8 0.0248(9) 0.0218(9) 0.0263(9) 0.0015(7) 0.0113(7) -0.0002(7)
C9 0.0259(9) 0.0237(9) 0.0260(9) 0.0001(7) 0.0120(7) 0.0002(7)
C10 0.0277(10) 0.0283(10) 0.0330(10) 0.0024(7) 0.0121(8) 0.0055(8)
C11 0.0384(11) 0.0310(10) 0.0397(11) -0.0017(8) 0.0178(9) 0.0096(9)
C12 0.0317(10) 0.0373(11) 0.0426(11) -0.0101(9) 0.0171(9) 0.0026(9)
C13 0.0249(10) 0.0380(11) 0.0363(11) -0.0022(8) 0.0079(8) 0.0036(8)
C14 0.0275(9) 0.0288(10) 0.0300(9) 0.0001(7) 0.0095(8) 0.0049(7)
N1 0.0213(7) 0.0233(7) 0.0268(7) -0.0011(6) 0.0077(6) 0.0020(6)
N2 0.0209(7) 0.0226(7) 0.0281(8) 0.0011(6) 0.0082(6) 0.0031(6)
N3 0.0240(8) 0.0249(8) 0.0356(9) 0.0025(6) 0.0075(7) 0.0075(6)
N4 0.0217(7) 0.0225(7) 0.0272(7) 0.0002(6) 0.0092(6) 0.0024(6)
Cu1 0.01790(15) 0.02240(16) 0.02813(16) -0.00056(9) 0.00683(11) 0.00200(10)
N5 0.0237(8) 0.0232(8) 0.0298(8) 0.0011(6) 0.0043(6) 0.0022(6)
O1 0.0255(6) 0.0245(7) 0.0367(7) -0.0028(5) 0.0134(6) -0.0038(5)
O2 0.0358(8) 0.0275(7) 0.0482(9) -0.0115(6) 0.0075(7) -0.0027(6)
O3 0.0327(8) 0.0375(8) 0.0561(9) 0.0015(6) 0.0222(7) -0.0077(7)
N6 0.0288(8) 0.0335(9) 0.0295(8) 0.0024(7) 0.0063(7) -0.0002(7)
O4 0.0227(6) 0.0309(7) 0.0261(6) 0.0017(5) 0.0055(5) -0.0017(5)
O5 0.0453(9) 0.0576(11) 0.0338(8) 0.0181(8) -0.0065(7) -0.0016(7)
O6 0.0547(10) 0.0469(9) 0.0338(8) 0.0185(8) 0.0165(7) -0.0013(7)
O7 0.0286(7) 0.0289(8) 0.0327(7) -0.0031(6) 0.0124(6) -0.0049(6)
C15 0.0354(11) 0.0449(12) 0.0337(10) 0.0020(9) 0.0181(9) 0.0032(9)
C16 0.0343(11) 0.0361(12) 0.0633(15) 0.0016(9) 0.0164(11) -0.0117(11)

loop_
_atom_type_symbol
_atom_type_description
_atom_type_scat_dispersion_real
_atom_type_scat_dispersion_imag
_atom_type_scat_source
C C 0.0181 0.0091 'International Tables Vol C Tables 4.2.6.8 and 6.1.1.4'
H H 0.0000 0.0000 'International Tables Vol C Tables 4.2.6.8 and 6.1.1.4'
N N 0.0311 0.0180 'International Tables Vol C Tables 4.2.6.8 and 6.1.1.4'
O O 0.0492 0.0322 'International Tables Vol C Tables 4.2.6.8 and 6.1.1.4'
Cu Cu -1.9646 0.5888 'International Tables Vol C Tables 4.2.6.8 and 6.1.1.4'

loop_
_geom_angle_atom_site_label_1
_geom_angle_atom_site_label_2
_geom_angle_atom_site_label_3
_geom_angle
N1 C1 C2 122.08(17)
N1 C1 H1 119.0
C2 C1 H1 119.0
C3 C2 C1 119.04(18)
C3 C2 H2 120.5
C1 C2 H2 120.5
C2 C3 C4 119.38(18)
C2 C3 H3 120.3
C4 C3 H3 120.3
C5 C4 C3 118.31(17)
C5 C4 H4 120.8
C3 C4 H4 120.8
N1 C5 C4 122.72(16)
N1 C5 C6 114.66(15)
C4 C5 C6 122.62(16)
N4 C6 N2 125.70(16)
N4 C6 C5 119.39(15)
N2 C6 C5 114.91(15)
N3 C7 C8 123.13(17)
N3 C7 H7A 118.4
C8 C7 H7A 118.4
N4 C8 C7 118.37(16)
N4 C8 C9 117.97(16)
C7 C8 C9 123.66(16)
C10 C9 C14 119.09(17)
C10 C9 C8 121.72(16)
C14 C9 C8 119.19(16)
C11 C10 C9 120.03(18)
C11 C10 H10 120.0
C9 C10 H10 120.0
C10 C11 C12 120.53(18)
C10 C11 H11 119.7
C12 C11 H11 119.7
C13 C12 C11 119.79(18)
C13 C12 H12 120.1
C11 C12 H12 120.1
C14 C13 C12 120.40(19)
C14 C13 H13 119.8
C12 C13 H13 119.8
C13 C14 C9 120.15(18)
C13 C14 H14 119.9
C9 C14 H14 119.9
C1 N1 C5 118.46(15)
C1 N1 Cu1 127.13(12)
C5 N1 Cu1 114.39(12)
C6 N2 N3 119.49(15)
C6 N2 Cu1 114.88(12)
N3 N2 Cu1 125.62(11)
C7 N3 N2 116.92(15)
C6 N4 C8 116.38(15)
O4 Cu1 O1 89.12(5)
O4 Cu1 N1 173.50(6)
O1 Cu1 N1 97.10(6)
O4 Cu1 N2 93.24(6)
O1 Cu1 N2 166.79(6)
N1 Cu1 N2 81.13(6)
O4 Cu1 O7 87.53(5)
O1 Cu1 O7 90.59(5)
N1 Cu1 O7 90.51(6)
N2 Cu1 O7 102.49(6)
O2 N5 O3 122.15(17)
O2 N5 O1 118.05(16)
O3 N5 O1 119.78(15)
N5 O1 Cu1 115.95(11)
O5 N6 O6 123.47(17)
O5 N6 O4 118.54(17)
O6 N6 O4 117.99(15)
N6 O4 Cu1 110.22(11)
C15 O7 Cu1 123.89(13)
C15 O7 H7 111(2)
Cu1 O7 H7 117(2)
O7 C15 C16 112.74(18)
O7 C15 H15A 109.0
C16 C15 H15A 109.0
O7 C15 H15B 109.0
C16 C15 H15B 109.0
H15A C15 H15B 107.8
C15 C16 H16A 109.5
C15 C16 H16B 109.5
H16A C16 H16B 109.5
C15 C16 H16C 109.5
H16A C16 H16C 109.5
H16B C16 H16C 109.5

loop_
_geom_bond_atom_site_label_1
_geom_bond_atom_site_label_2
_geom_bond_distance
C1 N1 1.338(2)
C1 C2 1.386(3)
C1 H1 0.9500
C2 C3 1.378(3)
C2 H2 0.9500
C3 C4 1.388(3)
C3 H3 0.9500
C4 C5 1.377(3)
C4 H4 0.9500
C5 N1 1.350(2)
C5 C6 1.475(2)
C6 N4 1.328(2)
C6 N2 1.333(2)
C7 N3 1.315(3)
C7 C8 1.419(3)
C7 H7A 0.9500
C8 N4 1.332(2)
C8 C9 1.471(2)
C9 C10 1.397(3)
C9 C14 1.401(3)
C10 C11 1.384(3)
C10 H10 0.9500
C11 C12 1.385(3)
C11 H11 0.9500
C12 C13 1.384(3)
C12 H12 0.9500
C13 C14 1.382(3)
C13 H13 0.9500
C14 H14 0.9500
N1 Cu1 1.9987(15)
N2 N3 1.345(2)
N2 Cu1 1.9993(15)
Cu1 O4 1.9632(13)
Cu1 O1 1.9962(13)
Cu1 O7 2.2407(14)
N5 O2 1.233(2)
N5 O3 1.235(2)
N5 O1 1.286(2)
N6 O5 1.224(2)
N6 O6 1.239(2)
N6 O4 1.288(2)
O7 C15 1.437(2)
O7 H7 0.73(3)
C15 C16 1.503(3)
C15 H15A 0.9900
C15 H15B 0.9900
C16 H16A 0.9800
C16 H16B 0.9800
C16 H16C 0.9800

_cod_database_fobs_code 2021769
